data_2013406
loop_
_publ_author_name
' Philip J Cox'

_publ_section_title
;
 Supramolecular structures of 2-chloro-5-methylphenol and
 4-chloro-3-methylphenol (chlorocresol)
;
_journal_issue 9
_journal_name_full 'Acta Crystallographica Section C'
_journal_page_first o533
_journal_page_last o536
_journal_paper_doi 10.1107/S0108270103012447
_journal_volume 59
_journal_year 2003
_chemical_formula_iupac 'C7 H7 Cl O'
_chemical_formula_moiety 'C7 H7 Cl O'
_chemical_formula_sum 'C7 H7 Cl O'
_chemical_formula_weight 142.58
_chemical_name_common 6-chloro-m-cresol
_chemical_name_systematic
;
 2-chloro-methylphenol
;
_space_group_IT_number 14
_symmetry_cell_setting monoclinic
_symmetry_space_group_name_Hall '-P 2ybc'
_symmetry_space_group_name_H-M 'P 1 21/c 1'
_atom_sites_solution_hydrogens geom
_atom_sites_solution_primary direct
_atom_sites_solution_secondary difmap
_audit_creation_method SHELXL-97
_cell_angle_alpha 90.00
_cell_angle_beta 109.51(3)
_cell_angle_gamma 90.00
_cell_formula_units_Z 8
_cell_length_a 12.951(3)
_cell_length_b 11.430(2)
_cell_length_c 9.4079(19)
_cell_measurement_reflns_used 8054
_cell_measurement_temperature 120(2)
_cell_measurement_theta_max 27.48
_cell_measurement_theta_min 2.91
_cell_volume 1312.7(5)
_computing_cell_refinement 'DENZO and COLLECT'
_computing_data_collection
;
DENZO (Otwinowski and Minor, 1997), COLLECT (Hooft, 1998)
;
_computing_data_reduction 'DENZO and COLLECT'
_computing_molecular_graphics 'ORTEP-3 for Windows (Farrugia, 1997)'
_computing_structure_refinement 'SHELXL97 (Sheldrick, 1997)'
_computing_structure_solution 'SIR97 (Altomare et al.,1999)'
_diffrn_ambient_temperature 120(2)
_diffrn_detector_area_resol_mean 9.091
_diffrn_measured_fraction_theta_full 0.995
_diffrn_measured_fraction_theta_max 0.995
_diffrn_measurement_device_type
;
Enraf Nonius KappaCCD area detector
;
_diffrn_measurement_method
;
\f and \w scans to fill Ewald sphere
;
_diffrn_radiation_monochromator graphite
_diffrn_radiation_source
;
Enraf Nonius FR591 rotating anode
;
_diffrn_radiation_type MoK\a
_diffrn_radiation_wavelength 0.71073
_diffrn_reflns_av_R_equivalents 0.0875
_diffrn_reflns_av_sigmaI/netI 0.0600
_diffrn_reflns_limit_h_max 16
_diffrn_reflns_limit_h_min -15
_diffrn_reflns_limit_k_max 14
_diffrn_reflns_limit_k_min -14
_diffrn_reflns_limit_l_max 11
_diffrn_reflns_limit_l_min -12
_diffrn_reflns_number 11902
_diffrn_reflns_theta_full 27.48
_diffrn_reflns_theta_max 27.48
_diffrn_reflns_theta_min 2.95
_diffrn_standards_decay_% 0
_diffrn_standards_number 0
_exptl_absorpt_coefficient_mu 0.485
_exptl_absorpt_correction_T_max 0.882
_exptl_absorpt_correction_T_min 0.560
_exptl_absorpt_correction_type multi-scan
_exptl_absorpt_process_details '(SORTAV; Blessing, 1995, 1997)'
_exptl_crystal_colour colourless
_exptl_crystal_density_diffrn 1.443
_exptl_crystal_density_method 'not measured'
_exptl_crystal_description block
_exptl_crystal_F_000 592
_exptl_crystal_size_max 0.40
_exptl_crystal_size_mid 0.32
_exptl_crystal_size_min 0.26
_refine_diff_density_max 0.809
_refine_diff_density_min -0.442
_refine_ls_extinction_coef 0.047(5)
_refine_ls_extinction_expression Fc^*^=kFc[1+0.001xFc^2^\l^3^/sin(2\q)]^-1/4^
_refine_ls_extinction_method SHELXL97
_refine_ls_goodness_of_fit_ref 1.095
_refine_ls_hydrogen_treatment mixed
_refine_ls_matrix_type full
_refine_ls_number_parameters 204
_refine_ls_number_reflns 2998
_refine_ls_number_restraints 1
_refine_ls_restrained_S_all 1.095
_refine_ls_R_factor_all 0.0646
_refine_ls_R_factor_gt 0.0561
_refine_ls_shift/su_max 0.001
_refine_ls_shift/su_mean 0.000
_refine_ls_structure_factor_coef Fsqd
_refine_ls_weighting_details 'calc w=1/[\s^2^(Fo^2^)+(0.0613P)^2^+1.6312P] where P=(Fo^2^+2Fc^2^)/3'
_refine_ls_weighting_scheme calc
_refine_ls_wR_factor_gt 0.1339
_refine_ls_wR_factor_ref 0.1376
_reflns_number_gt 2571
_reflns_number_total 2998
_reflns_threshold_expression I>2\s(I)
_cod_data_source_file bm1535.cif
_cod_data_source_block I
_cod_depositor_comments
;
The following automatic conversions were performed:
'_geom_bond_publ_flag' value 'Y' changed to 'y' according to
'/home/saulius/struct/CIF-dictionaries/cif_core.dic' dictionary named
'cif_core.dic' version 2.4.1 from 2010-06-29 (6
times).

'_geom_bond_publ_flag' value 'N' changed to 'n' according to
'/home/saulius/struct/CIF-dictionaries/cif_core.dic' dictionary named
'cif_core.dic' version 2.4.1 from 2010-06-29 (26 times).

Automatic conversion script
Id: cif_fix_enum 1527 2010-12-29 10:47:43Z saulius 

The following automatic conversions were performed:

'_geom_bond_publ_flag' value 'Y' changed to 'y' according to
/home/saulius/struct/CIF-dictionaries/cif_core.dic dictionary named
'cif_core.dic' version 2.4.1 from 2010-06-29 (6
times).

'_geom_bond_publ_flag' value 'N' changed to 'n' according to
/home/saulius/struct/CIF-dictionaries/cif_core.dic dictionary named
'cif_core.dic' version 2.4.1 from 2010-06-29 (26
times).

'_geom_angle_publ_flag' value 'N' changed to 'n' according
to /home/saulius/struct/CIF-dictionaries/cif_core.dic dictionary
named 'cif_core.dic' version 2.4.1 from 2010-06-29 (44
times).

'_geom_angle_publ_flag' value 'Y' changed to 'y' according
to /home/saulius/struct/CIF-dictionaries/cif_core.dic dictionary
named 'cif_core.dic' version 2.4.1 from 2010-06-29 (6
times).

'_geom_torsion_publ_flag' value 'N' changed to 'n' according
to /home/saulius/struct/CIF-dictionaries/cif_core.dic dictionary
named 'cif_core.dic' version 2.4.1 from 2010-06-29 (20
times).

'_geom_torsion_publ_flag' value 'Y' changed to 'y' according
to /home/saulius/struct/CIF-dictionaries/cif_core.dic dictionary
named 'cif_core.dic' version 2.4.1 from 2010-06-29 (6 times).

Automatic conversion script
Id: cif_fix_values 1715 2011-07-08 13:25:40Z adriana 
;
_cod_original_sg_symbol_H-M 'P 21/c'
_cod_database_code 2013406
_cod_database_fobs_code 2013406

loop_
_symmetry_equiv_pos_as_xyz
'x, y, z'
'-x, y+1/2, -z+1/2'
'-x, -y, -z'
'x, -y+1/2, z+1/2'

loop_
_atom_site_label
_atom_site_fract_x
_atom_site_fract_y
_atom_site_fract_z
_atom_site_U_iso_or_equiv
_atom_site_adp_type
_atom_site_calc_flag
_atom_site_refinement_flags
_atom_site_occupancy
_atom_site_disorder_assembly
_atom_site_disorder_group
_atom_site_type_symbol
Cl1 0.16014(5) 0.01787(5) 0.18332(7) 0.0212(2) Uani d . 1 . . Cl
O1 0.19902(13) 0.23504(16) 0.38084(18) 0.0182(4) Uani d D 1 . . O
H1 0.226(3) 0.222(3) 0.308(3) 0.033(9) Uiso d D 1 . . H
C1 0.10363(18) 0.1745(2) 0.3610(2) 0.0143(5) Uani d . 1 . . C
C2 0.07338(19) 0.0738(2) 0.2745(2) 0.0162(5) Uani d . 1 . . C
C3 -0.0242(2) 0.0167(2) 0.2614(3) 0.0175(5) Uani d . 1 . . C
H3 -0.043(2) -0.054(3) 0.200(3) 0.019(7) Uiso d . 1 . . H
C4 -0.09196(19) 0.0606(2) 0.3364(3) 0.0177(5) Uani d . 1 . . C
H4 -0.155(3) 0.017(3) 0.329(4) 0.032(9) Uiso d . 1 . . H
C5 -0.06305(18) 0.1609(2) 0.4255(2) 0.0151(5) Uani d . 1 . . C
C6 0.03510(18) 0.2173(2) 0.4364(2) 0.0147(5) Uani d . 1 . . C
H6 0.056(2) 0.289(3) 0.497(3) 0.020(7) Uiso d . 1 . . H
C7 -0.13535(19) 0.2094(2) 0.5082(3) 0.0192(5) Uani d . 1 . . C
H7A -0.1832 0.2700 0.4466 0.083(16) Uiso calc R 1 . . H
H7B -0.0897 0.2432 0.6043 0.075(14) Uiso calc R 1 . . H
H7C -0.1802 0.1463 0.5274 0.064(13) Uiso calc R 1 . . H
Cl1' 0.36669(5) 0.01486(5) 0.54728(6) 0.0189(2) Uani d . 1 . . Cl
O1' 0.32528(13) 0.23876(17) 0.69276(19) 0.0182(4) Uani d . 1 . . O
H1' 0.304(3) 0.224(3) 0.603(4) 0.021(8) Uiso d . 1 . . H
C1' 0.41745(18) 0.1761(2) 0.7707(2) 0.0139(5) Uani d . 1 . . C
C2' 0.44838(18) 0.0724(2) 0.7197(2) 0.0149(5) Uani d . 1 . . C
C3' 0.5434(2) 0.0147(2) 0.8043(3) 0.0180(5) Uani d . 1 . . C
H3' 0.563(3) -0.055(3) 0.769(3) 0.022(7) Uiso d . 1 . . H
C4' 0.60782(19) 0.0610(2) 0.9417(3) 0.0172(5) Uani d . 1 . . C
H4' 0.672(3) 0.023(3) 1.002(4) 0.022(8) Uiso d . 1 . . H
C5' 0.57763(18) 0.1643(2) 0.9966(2) 0.0150(5) Uani d . 1 . . C
C6' 0.48231(18) 0.2211(2) 0.9098(3) 0.0153(5) Uani d . 1 . . C
H6' 0.462(2) 0.293(3) 0.948(3) 0.014(7) Uiso d . 1 . . H
C7' 0.64563(19) 0.2137(2) 1.1474(3) 0.0187(5) Uani d . 1 . . C
H7X 0.6371 0.2990 1.1462 0.069(14) Uiso calc R 1 . . H
H7Y 0.7229 0.1941 1.1675 0.044(10) Uiso calc R 1 . . H
H7Z 0.6211 0.1803 1.2266 0.053(12) Uiso calc R 1 . . H

loop_
_atom_site_aniso_label
_atom_site_aniso_U_11
_atom_site_aniso_U_22
_atom_site_aniso_U_33
_atom_site_aniso_U_12
_atom_site_aniso_U_13
_atom_site_aniso_U_23
Cl1 0.0235(3) 0.0217(4) 0.0214(3) 0.0042(2) 0.0115(2) -0.0018(2)
O1 0.0137(8) 0.0233(9) 0.0192(8) -0.0038(7) 0.0076(6) -0.0027(7)
C1 0.0123(10) 0.0170(11) 0.0125(10) 0.0005(8) 0.0028(8) 0.0024(8)
C2 0.0171(11) 0.0174(12) 0.0144(10) 0.0043(9) 0.0054(8) 0.0022(9)
C3 0.0188(12) 0.0140(11) 0.0175(11) 0.0008(8) 0.0032(9) -0.0005(8)
C4 0.0144(11) 0.0176(12) 0.0193(11) -0.0020(9) 0.0032(9) 0.0022(9)
C5 0.0134(10) 0.0171(11) 0.0142(10) 0.0025(8) 0.0039(8) 0.0034(8)
C6 0.0145(11) 0.0158(11) 0.0128(10) 0.0005(8) 0.0031(8) 0.0007(8)
C7 0.0155(11) 0.0225(13) 0.0210(11) -0.0007(9) 0.0080(9) -0.0010(9)
Cl1' 0.0196(3) 0.0180(3) 0.0182(3) -0.0027(2) 0.0051(2) -0.0030(2)
O1' 0.0150(8) 0.0241(9) 0.0146(8) 0.0052(7) 0.0037(6) -0.0015(7)
C1' 0.0108(10) 0.0170(11) 0.0154(10) 0.0004(8) 0.0066(8) 0.0036(8)
C2' 0.0148(11) 0.0158(11) 0.0156(10) -0.0028(8) 0.0071(8) -0.0008(8)
C3' 0.0169(12) 0.0159(12) 0.0234(12) 0.0019(9) 0.0096(10) 0.0008(9)
C4' 0.0134(11) 0.0197(12) 0.0193(11) 0.0031(9) 0.0065(9) 0.0041(9)
C5' 0.0131(10) 0.0182(11) 0.0159(10) -0.0012(8) 0.0076(8) 0.0018(9)
C6' 0.0148(11) 0.0170(12) 0.0164(10) 0.0006(8) 0.0083(8) -0.0001(9)
C7' 0.0148(11) 0.0244(13) 0.0165(11) 0.0003(9) 0.0045(8) -0.0001(9)

loop_
_atom_type_symbol
_atom_type_description
_atom_type_scat_dispersion_real
_atom_type_scat_dispersion_imag
_atom_type_scat_source
C C 0.0033 0.0016 'International Tables Vol C Tables 4.2.6.8 and 6.1.1.4'
H H 0.0000 0.0000 'International Tables Vol C Tables 4.2.6.8 and 6.1.1.4'
O O 0.0106 0.0060 'International Tables Vol C Tables 4.2.6.8 and 6.1.1.4'
Cl Cl 0.1484 0.1585 'International Tables Vol C Tables 4.2.6.8 and 6.1.1.4'

loop_
_geom_angle_atom_site_label_1
_geom_angle_atom_site_label_2
_geom_angle_atom_site_label_3
_geom_angle
_geom_angle_publ_flag
C1 O1 H1 113(2) n
O1 C1 C2 124.2(2) y
O1 C1 C6 116.7(2) y
C2 C1 C6 119.1(2) n
C1 C2 C3 120.7(2) n
C1 C2 Cl1 119.31(18) y
C3 C2 Cl1 119.97(19) n
C2 C3 C4 119.7(2) n
C2 C3 H3 119.0(18) n
C4 C3 H3 121.3(18) n
C3 C4 C5 120.9(2) n
C3 C4 H4 117(2) n
C5 C4 H4 122(2) n
C4 C5 C6 118.5(2) n
C4 C5 C7 121.5(2) n
C6 C5 C7 119.9(2) n
C1 C6 C5 121.2(2) n
C1 C6 H6 119.1(18) n
C5 C6 H6 119.8(18) n
C5 C7 H7A 109.5 n
C5 C7 H7B 109.5 n
H7A C7 H7B 109.5 n
C5 C7 H7C 109.5 n
H7A C7 H7C 109.5 n
H7B C7 H7C 109.5 n
C1' O1' H1' 112(2) n
O1' C1' C2' 124.1(2) y
O1' C1' C6' 116.8(2) y
C2' C1' C6' 119.1(2) n
C1' C2' C3' 120.7(2) n
C1' C2' Cl1' 119.26(18) y
C3' C2' Cl1' 120.01(18) n
C2' C3' C4' 119.6(2) n
C2' C3' H3' 119.6(19) n
C4' C3' H3' 120.7(19) n
C3' C4' C5' 120.8(2) n
C3' C4' H4' 121.4(19) n
C5' C4' H4' 117.8(19) n
C6' C5' C4' 118.7(2) n
C6' C5' C7' 120.2(2) n
C4' C5' C7' 121.2(2) n
C5' C6' C1' 121.1(2) n
C5' C6' H6' 118.4(16) n
C1' C6' H6' 120.5(16) n
C5' C7' H7X 109.5 n
C5' C7' H7Y 109.5 n
H7X C7' H7Y 109.5 n
C5' C7' H7Z 109.5 n
H7X C7' H7Z 109.5 n
H7Y C7' H7Z 109.5 n

loop_
_geom_bond_atom_site_label_1
_geom_bond_atom_site_label_2
_geom_bond_site_symmetry_2
_geom_bond_distance
_geom_bond_publ_flag
Cl1 C2 . 1.746(2) y
O1 C1 . 1.373(3) y
O1 H1 . 0.880(18) n
C1 C2 . 1.389(3) n
C1 C6 . 1.397(3) n
C2 C3 . 1.391(3) n
C3 C4 . 1.390(4) n
C3 H3 . 0.98(3) n
C4 C5 . 1.396(3) n
C4 H4 . 0.94(4) n
C5 C6 . 1.398(3) n
C5 C7 . 1.508(3) y
C6 H6 . 0.98(3) n
C7 H7A . 0.9800 n
C7 H7B . 0.9800 n
C7 H7C . 0.9800 n
Cl1' C2' . 1.743(2) y
O1' C1' . 1.375(3) y
O1' H1' . 0.81(3) n
C1' C2' . 1.386(3) n
C1' C6' . 1.396(3) n
C2' C3' . 1.389(3) n
C3' C4' . 1.388(4) n
C3' H3' . 0.93(3) n
C4' C5' . 1.396(3) n
C4' H4' . 0.94(3) n
C5' C6' . 1.392(3) n
C5' C7' . 1.507(3) y
C6' H6' . 0.97(3) n
C7' H7X . 0.9800 n
C7' H7Y . 0.9800 n
C7' H7Z . 0.9800 n

loop_
_geom_hbond_atom_site_label_D
_geom_hbond_atom_site_label_H
_geom_hbond_atom_site_label_A
_geom_hbond_site_symmetry_A
_geom_hbond_distance_DH
_geom_hbond_distance_HA
_geom_hbond_distance_DA
_geom_hbond_angle_DHA
O1 H1 Cl1 . 0.88(2) 2.62(3) 3.040(2) 110(3)
O1' H1' Cl1' . 0.81(3) 2.64(4) 3.033(2) 112(3)
C6 H6 Cl1 4_555 0.98(3) 2.86(3) 3.830(3) 169(2)
C6' H6' Cl1' 4_555 0.97(3) 2.83(3) 3.784(3) 170(2)
O1 H1 O1' 4_554 0.88(2) 1.99(2) 2.798(2) 152(3)
O1' H1' O1 . 0.81(3) 2.09(3) 2.843(3) 155(3)

loop_
_geom_torsion_atom_site_label_1
_geom_torsion_atom_site_label_2
_geom_torsion_atom_site_label_3
_geom_torsion_atom_site_label_4
_geom_torsion
_geom_torsion_publ_flag
O1 C1 C2 C3 179.3(2) n
C6 C1 C2 C3 0.7(3) n
O1 C1 C2 Cl1 0.0(3) y
C6 C1 C2 Cl1 -178.57(16) y
C1 C2 C3 C4 -0.4(4) n
Cl1 C2 C3 C4 178.87(18) y
C2 C3 C4 C5 -0.4(4) n
C3 C4 C5 C6 0.7(3) n
C3 C4 C5 C7 -179.7(2) n
O1 C1 C6 C5 -178.96(19) n
C2 C1 C6 C5 -0.3(3) n
C4 C5 C6 C1 -0.4(3) n
C7 C5 C6 C1 -180.0(2) n
O1' C1' C2' C3' 179.3(2) n
C6' C1' C2' C3' -1.0(3) n
O1' C1' C2' Cl1' -0.5(3) y
C6' C1' C2' Cl1' 179.16(17) y
C1' C2' C3' C4' 0.3(4) n
Cl1' C2' C3' C4' -179.81(18) y
C2' C3' C4' C5' 0.6(4) n
C3' C4' C5' C6' -0.9(3) n
C3' C4' C5' C7' 178.6(2) n
C4' C5' C6' C1' 0.2(3) n
C7' C5' C6' C1' -179.2(2) n
O1' C1' C6' C5' -179.6(2) n
C2' C1' C6' C5' 0.7(3) n

loop_
_cod_related_entry_id
_cod_related_entry_database
_cod_related_entry_code
1 ChemSpider 11513
